data_4326989
loop_
_publ_author_name
'Heaweon Park'
'Jacob S. Baus'
'Sergey V. Lindeman'
'Adam T. Fiedler'

_publ_section_title
;
 Synthesis and Characterization of Fe(II) \b-Diketonato Complexes with
 Relevance to Acetylacetone Dioxygenase: Insights into the Electronic
 Properties of the 3-Histidine Facial Triad
;
_journal_name_full 'Inorganic Chemistry'
_journal_page_first 11978
_journal_page_last 11989
_journal_paper_doi 10.1021/ic201115s
_journal_volume 50
_journal_year 2011
_chemical_absolute_configuration ad
_chemical_formula_moiety 'C34 H25 F6 Fe N7 O2 P, C F3 O3 S, 2(C2 H3 N)'
_chemical_formula_sum 'C39 H31 F9 Fe N9 O5 P S'
_chemical_formula_weight 995.61
_chemical_name_systematic
;
 ? 
;
_space_group_crystal_system orthorhombic
_space_group_IT_number 33
_space_group_name_Hall 'P 2c -2n'
_space_group_name_H-M_alt 'P n a 21'
_symmetry_space_group_name_Hall 'P 2c -2n'
_symmetry_space_group_name_H-M 'P n a 21'
_atom_sites_solution_hydrogens geom
_atom_sites_solution_primary direct
_atom_sites_solution_secondary difmap
_audit_creation_date 2011-05-27
_audit_creation_method
;
  Olex2 1.1-beta
  (compiled 2011.02.15 svn.r1672, GUI svn.r3494)
;
_cell_angle_alpha 90.00
_cell_angle_beta 90.00
_cell_angle_gamma 90.00
_cell_formula_units_Z 4
_cell_length_a 20.3397(3)
_cell_length_b 11.83101(16)
_cell_length_c 17.8160(2)
_cell_measurement_reflns_used 26030
_cell_measurement_temperature 100.15
_cell_measurement_theta_max 29.4217
_cell_measurement_theta_min 3.4370
_cell_volume 4287.23(10)
_computing_cell_refinement
;
CrysAlisPro, Oxford Diffraction Ltd.,
Version 1.171.33.55 (release 05-01-2010 CrysAlis171 .NET)
(compiled Jan  5 2010,16:28:46)
;
_computing_data_collection
;
CrysAlisPro, Oxford Diffraction Ltd.,
Version 1.171.33.55 (release 05-01-2010 CrysAlis171 .NET)
(compiled Jan  5 2010,16:28:46)
;
_computing_data_reduction
;
CrysAlisPro, Oxford Diffraction Ltd.,
Version 1.171.33.55 (release 05-01-2010 CrysAlis171 .NET)
(compiled Jan  5 2010,16:28:46)
;
_computing_molecular_graphics
;
O. V. Dolomanov, L. J. Bourhis, R. J. Gildea, J. A. K. Howard and H. Puschmann,
OLEX2: a complete structure solution, refinement and analysis program.
J. Appl. Cryst. (2009). 42, 339-341.
;
_computing_publication_material
;
O. V. Dolomanov, L. J. Bourhis, R. J. Gildea, J. A. K. Howard and H. Puschmann,
OLEX2: a complete structure solution, refinement and analysis program.
J. Appl. Cryst. (2009). 42, 339-341.
;
_computing_structure_refinement 'SHELXL-97 (Sheldrick, 2008)'
_computing_structure_solution 'SHELXS-97 (Sheldrick, 2008)'
_diffrn_ambient_temperature 100.15
_diffrn_detector_area_resol_mean 10.3756
_diffrn_measured_fraction_theta_full 0.997
_diffrn_measured_fraction_theta_max 0.951
_diffrn_measurement_details
;
  1 omega  -59.00   18.00   1.0000   14.4700
omega____ theta____ kappa____ phi______ frames
    -       11.4875  -37.0000  -30.0000 77

  2 omega  -21.00   42.00   1.0000   14.4700
omega____ theta____ kappa____ phi______ frames
    -      -11.6438   37.0000  150.0000 63

  3 omega  -22.00   90.00   1.0000   14.4700
omega____ theta____ kappa____ phi______ frames
    -       11.4875   77.0000   90.0000 112

  4 omega  -28.00   -1.00   1.0000   14.4700
omega____ theta____ kappa____ phi______ frames
    -      -11.6438   37.0000 -150.0000 27

  5 omega  -28.00   65.00   1.0000   14.4700
omega____ theta____ kappa____ phi______ frames
    -      -11.6438   37.0000   90.0000 93
;
_diffrn_measurement_device_type 'SuperNova, Dual, Cu at zero, Atlas'
_diffrn_measurement_method '\w scans'
_diffrn_orient_matrix_UB_11 0.0015289000
_diffrn_orient_matrix_UB_12 0.0354788000
_diffrn_orient_matrix_UB_13 -0.0320238000
_diffrn_orient_matrix_UB_21 -0.0346154000
_diffrn_orient_matrix_UB_22 0.0073598000
_diffrn_orient_matrix_UB_23 0.0014352000
_diffrn_orient_matrix_UB_31 0.0041538000
_diffrn_orient_matrix_UB_32 0.0477082000
_diffrn_orient_matrix_UB_33 0.0236095000
_diffrn_radiation_monochromator mirror
_diffrn_radiation_type 'Mo K\a'
_diffrn_radiation_wavelength 0.7107
_diffrn_reflns_av_R_equivalents 0.0251
_diffrn_reflns_av_unetI/netI 0.0285
_diffrn_reflns_limit_h_max 27
_diffrn_reflns_limit_h_min -28
_diffrn_reflns_limit_k_max 16
_diffrn_reflns_limit_k_min -14
_diffrn_reflns_limit_l_max 24
_diffrn_reflns_limit_l_min -23
_diffrn_reflns_number 41132
_diffrn_reflns_theta_full 25.00
_diffrn_reflns_theta_max 29.49
_diffrn_reflns_theta_min 3.44
_diffrn_source 'SuperNova (Mo) X-ray Source'
_exptl_absorpt_coefficient_mu 0.532
_exptl_absorpt_correction_T_max 1.00000
_exptl_absorpt_correction_T_min 0.87432
_exptl_absorpt_correction_type multi-scan
_exptl_absorpt_process_details
;
CrysAlisPro, Oxford Diffraction Ltd.,
Version 1.171.33.55 (release 05-01-2010 CrysAlis171 .NET)
(compiled Jan  5 2010,16:28:46)
empirical absorption correction using spherical harmonics,
 implemented in SCALE3 ABSPACK scaling algorithm.
;
_exptl_crystal_colour red
_exptl_crystal_colour_primary red
_exptl_crystal_density_diffrn 1.542
_exptl_crystal_description prism
_exptl_crystal_F_000 2024
_exptl_crystal_size_max 0.24
_exptl_crystal_size_mid 0.22
_exptl_crystal_size_min 0.18
_refine_diff_density_max 0.297
_refine_diff_density_min -0.303
_refine_diff_density_rms 0.043
_refine_ls_abs_structure_details 'Flack H D (1983), Acta Cryst. A39, 876-881'
_refine_ls_abs_structure_Flack 0.000(18)
_refine_ls_extinction_method none
_refine_ls_goodness_of_fit_ref 1.057
_refine_ls_hydrogen_treatment constr
_refine_ls_matrix_type full
_refine_ls_number_parameters 590
_refine_ls_number_reflns 10734
_refine_ls_number_restraints 1
_refine_ls_restrained_S_all 1.057
_refine_ls_R_factor_all 0.0292
_refine_ls_R_factor_gt 0.0247
_refine_ls_shift/su_max 0.002
_refine_ls_shift/su_mean 0.000
_refine_ls_structure_factor_coef Fsqd
_refine_ls_weighting_details 'calc w=1/[\s^2^(Fo^2^)+(0.0334P)^2^+0.0000P] where P=(Fo^2^+2Fc^2^)/3'
_refine_ls_weighting_scheme calc
_refine_ls_wR_factor_gt 0.0581
_refine_ls_wR_factor_ref 0.0589
_reflns_number_gt 9713
_reflns_number_total 10734
_reflns_threshold_expression >2sigma(I)
_cod_data_source_file ic201115s_si_002_12.cif
_cod_data_source_block 3acacF6
_cod_database_code 4326989
_chemical_oxdiff_formula 'Fe C33 H18 F6 O5 N6 P S F3'
_reflns_odcompleteness_completeness 99.61
_reflns_odcompleteness_iscentric 1
_reflns_odcompleteness_theta 26.32

loop_
_space_group_symop_id
_space_group_symop_operation_xyz
1 'x, y, z'
2 '-x, -y, z+1/2'
3 '-x+1/2, y+1/2, z+1/2'
4 'x+1/2, -y+1/2, z'

loop_
_atom_site_label
_atom_site_type_symbol
_atom_site_fract_x
_atom_site_fract_y
_atom_site_fract_z
_atom_site_U_iso_or_equiv
_atom_site_adp_type
_atom_site_occupancy
_atom_site_symmetry_multiplicity
_atom_site_calc_flag
_atom_site_refinement_flags
Fe1 Fe 0.739287(9) 0.727764(16) 0.343538(12) 0.01229(5) Uani 1 1 d .
P1 P 0.648573(17) 0.47319(3) 0.33670(2) 0.01380(7) Uani 1 1 d .
F1 F 0.69509(5) 1.12103(9) 0.30135(6) 0.0313(2) Uani 1 1 d .
F2 F 0.61714(5) 1.06472(9) 0.37325(7) 0.0403(3) Uani 1 1 d .
F3 F 0.69545(6) 1.16683(9) 0.41776(6) 0.0382(3) Uani 1 1 d .
F4 F 0.88183(6) 0.81758(11) 0.54451(7) 0.0425(3) Uani 1 1 d .
F5 F 0.92964(5) 0.90776(10) 0.45552(6) 0.0334(3) Uani 1 1 d .
F6 F 0.87311(5) 0.99845(10) 0.53711(6) 0.0370(3) Uani 1 1 d .
O1 O 0.69865(5) 0.88851(8) 0.35212(6) 0.0165(2) Uani 1 1 d .
O2 O 0.80515(6) 0.78774(9) 0.42444(6) 0.0184(2) Uani 1 1 d .
N1 N 0.67002(6) 0.67387(11) 0.25073(7) 0.0134(3) Uani 1 1 d .
N2 N 0.59803(6) 0.65211(12) 0.15930(7) 0.0160(3) Uani 1 1 d .
H2 H 0.5755 0.6654 0.1181 0.019 Uiso 1 1 calc R
N3 N 0.78051(5) 0.55889(9) 0.33644(7) 0.0134(2) Uani 1 1 d .
N4 N 0.83571(6) 0.40902(11) 0.29851(7) 0.0163(3) Uani 1 1 d .
H4 H 0.8687 0.3662 0.2840 0.020 Uiso 1 1 calc R
N5 N 0.66990(6) 0.66559(11) 0.42979(7) 0.0150(3) Uani 1 1 d .
N6 N 0.60291(7) 0.62989(12) 0.52445(7) 0.0195(3) Uani 1 1 d .
H6 H 0.5815 0.6385 0.5670 0.023 Uiso 1 1 calc R
N7 N 0.80883(7) 0.78168(11) 0.25716(7) 0.0181(3) Uani 1 1 d .
C1 C 0.68164(9) 1.08264(15) 0.37080(10) 0.0248(4) Uani 1 1 d .
C2 C 0.72054(8) 0.97412(14) 0.38583(8) 0.0180(3) Uani 1 1 d .
C3 C 0.77574(8) 0.98196(14) 0.43154(8) 0.0190(3) Uani 1 1 d .
H3 H 0.7876 1.0530 0.4525 0.023 Uiso 1 1 calc R
C4 C 0.81368(8) 0.88783(14) 0.44698(8) 0.0187(3) Uani 1 1 d .
C5 C 0.87483(9) 0.90369(15) 0.49653(9) 0.0245(4) Uani 1 1 d .
C6 C 0.64808(8) 0.71636(13) 0.18611(8) 0.0142(3) Uani 1 1 d .
C7 C 0.63347(7) 0.57572(13) 0.26330(8) 0.0143(3) Uani 1 1 d .
C8 C 0.58851(8) 0.56343(14) 0.20704(8) 0.0161(3) Uani 1 1 d .
H8 H 0.5569 0.5048 0.2021 0.019 Uiso 1 1 calc R
C9 C 0.83980(7) 0.51947(13) 0.31826(8) 0.0147(3) Uani 1 1 d .
C10 C 0.73710(7) 0.46788(12) 0.32869(8) 0.0138(3) Uani 1 1 d .
C11 C 0.77191(7) 0.37547(13) 0.30494(8) 0.0161(3) Uani 1 1 d .
H11 H 0.7549 0.3023 0.2949 0.019 Uiso 1 1 calc R
C12 C 0.64760(8) 0.70412(14) 0.49529(8) 0.0165(3) Uani 1 1 d .
C13 C 0.63841(7) 0.56201(13) 0.41840(9) 0.0147(3) Uani 1 1 d .
C14 C 0.59706(8) 0.54088(14) 0.47717(8) 0.0181(3) Uani 1 1 d .
H14 H 0.5697 0.4766 0.4836 0.022 Uiso 1 1 calc R
C15 C 0.67397(8) 0.81102(14) 0.14104(8) 0.0158(3) Uani 1 1 d .
C16 C 0.67889(8) 0.79717(15) 0.06324(9) 0.0225(3) Uani 1 1 d .
H16 H 0.6649 0.7284 0.0408 0.027 Uiso 1 1 calc R
C17 C 0.70401(9) 0.88313(16) 0.01865(9) 0.0278(4) Uani 1 1 d .
H17 H 0.7066 0.8734 -0.0342 0.033 Uiso 1 1 calc R
C18 C 0.72531(9) 0.98313(16) 0.05107(10) 0.0263(4) Uani 1 1 d .
H18 H 0.7428 1.0418 0.0206 0.032 Uiso 1 1 calc R
C19 C 0.72092(8) 0.99705(14) 0.12828(9) 0.0225(4) Uani 1 1 d .
H19 H 0.7358 1.0653 0.1506 0.027 Uiso 1 1 calc R
C20 C 0.69504(8) 0.91207(13) 0.17304(8) 0.0177(3) Uani 1 1 d .
H20 H 0.6917 0.9229 0.2257 0.021 Uiso 1 1 calc R
C21 C 0.90401(7) 0.57829(13) 0.31859(8) 0.0162(3) Uani 1 1 d .
C22 C 0.94637(8) 0.56403(14) 0.25776(9) 0.0222(3) Uani 1 1 d .
H22 H 0.9330 0.5207 0.2156 0.027 Uiso 1 1 calc R
C23 C 1.00837(9) 0.61369(15) 0.25920(11) 0.0299(4) Uani 1 1 d .
H23 H 1.0372 0.6047 0.2177 0.036 Uiso 1 1 calc R
C24 C 1.02820(8) 0.67593(15) 0.32073(11) 0.0309(4) Uani 1 1 d .
H24 H 1.0705 0.7098 0.3214 0.037 Uiso 1 1 calc R
C25 C 0.98650(8) 0.68887(16) 0.38116(11) 0.0296(4) Uani 1 1 d .
H25 H 1.0005 0.7310 0.4236 0.036 Uiso 1 1 calc R
C26 C 0.92401(8) 0.64058(14) 0.38041(9) 0.0227(3) Uani 1 1 d .
H26 H 0.8953 0.6503 0.4220 0.027 Uiso 1 1 calc R
C27 C 0.66548(9) 0.80969(15) 0.53496(9) 0.0197(3) Uani 1 1 d .
C28 C 0.72207(9) 0.81509(16) 0.57823(9) 0.0261(4) Uani 1 1 d .
H28 H 0.7506 0.7516 0.5810 0.031 Uiso 1 1 calc R
C29 C 0.73725(10) 0.91340(18) 0.61765(10) 0.0323(4) Uani 1 1 d .
H29 H 0.7761 0.9166 0.6471 0.039 Uiso 1 1 calc R
C30 C 0.69668(11) 1.00507(17) 0.61424(10) 0.0371(5) Uani 1 1 d .
H30 H 0.7075 1.0717 0.6413 0.045 Uiso 1 1 calc R
C31 C 0.63977(10) 1.00147(17) 0.57161(12) 0.0384(5) Uani 1 1 d .
H31 H 0.6116 1.0655 0.5693 0.046 Uiso 1 1 calc R
C32 C 0.62391(9) 0.90310(15) 0.53196(10) 0.0291(4) Uani 1 1 d .
H32 H 0.5848 0.9000 0.5030 0.035 Uiso 1 1 calc R
C33 C 0.84162(8) 0.80702(14) 0.20855(9) 0.0209(3) Uani 1 1 d .
C34 C 0.88303(12) 0.8384(2) 0.14509(12) 0.0436(6) Uani 1 1 d .
H34A H 0.8593 0.8243 0.0982 0.065 Uiso 1 1 calc R
H34B H 0.9234 0.7932 0.1459 0.065 Uiso 1 1 calc R
H34C H 0.8942 0.9188 0.1485 0.065 Uiso 1 1 calc R
S1 S 0.915880(19) 0.16362(3) 0.22818(2) 0.01967(8) Uani 1 1 d .
F7 F 0.91185(7) -0.02608(9) 0.30321(6) 0.0423(3) Uani 1 1 d .
F8 F 0.89640(5) 0.12361(9) 0.37003(5) 0.0318(2) Uani 1 1 d .
F9 F 0.99351(5) 0.08102(10) 0.33178(6) 0.0347(2) Uani 1 1 d .
O3 O 0.93950(6) 0.27444(10) 0.24985(6) 0.0246(3) Uani 1 1 d .
O4 O 0.95624(6) 0.10915(10) 0.17161(6) 0.0242(3) Uani 1 1 d .
O5 O 0.84631(6) 0.15548(11) 0.21670(7) 0.0326(3) Uani 1 1 d .
C35 C 0.93027(9) 0.08059(15) 0.31253(9) 0.0246(4) Uani 1 1 d .
N8 N 0.96689(10) 0.5372(2) 0.57504(12) 0.0622(6) Uani 1 1 d .
C36 C 0.94671(10) 0.5960(2) 0.62005(12) 0.0416(5) Uani 1 1 d .
C37 C 0.92124(10) 0.6698(2) 0.67836(11) 0.0400(5) Uani 1 1 d .
H37A H 0.9404 0.7454 0.6728 0.060 Uiso 1 1 calc R
H37B H 0.9328 0.6392 0.7277 0.060 Uiso 1 1 calc R
H37C H 0.8733 0.6748 0.6740 0.060 Uiso 1 1 calc R
N9 N 0.99161(7) 0.20557(14) 0.52976(8) 0.0293(3) Uani 1 1 d .
C38 C 0.98463(8) 0.27429(16) 0.48611(9) 0.0245(4) Uani 1 1 d .
C39 C 0.97407(10) 0.36337(17) 0.43049(11) 0.0342(4) Uani 1 1 d .
H39A H 0.9887 0.3369 0.3811 0.051 Uiso 1 1 calc R
H39B H 0.9992 0.4307 0.4448 0.051 Uiso 1 1 calc R
H39C H 0.9272 0.3822 0.4283 0.051 Uiso 1 1 calc R

loop_
_atom_site_aniso_label
_atom_site_aniso_U_11
_atom_site_aniso_U_22
_atom_site_aniso_U_33
_atom_site_aniso_U_23
_atom_site_aniso_U_13
_atom_site_aniso_U_12
Fe1 0.01320(9) 0.01091(9) 0.01277(9) -0.00077(9) 0.00079(10) -0.00117(7)
P1 0.01326(16) 0.01308(17) 0.01506(17) 0.00073(16) 0.00023(16) -0.00240(13)
F1 0.0444(7) 0.0217(5) 0.0278(5) 0.0067(4) -0.0036(5) 0.0019(5)
F2 0.0242(5) 0.0281(6) 0.0687(8) 0.0050(5) 0.0035(5) 0.0074(5)
F3 0.0582(7) 0.0198(5) 0.0368(6) -0.0099(5) -0.0112(5) 0.0119(5)
F4 0.0511(8) 0.0417(7) 0.0348(6) 0.0111(5) -0.0248(6) -0.0095(6)
F5 0.0204(5) 0.0437(7) 0.0362(6) -0.0073(5) -0.0051(4) -0.0016(5)
F6 0.0377(6) 0.0369(6) 0.0363(6) -0.0193(5) -0.0134(5) 0.0008(5)
O1 0.0194(5) 0.0147(5) 0.0154(5) -0.0019(4) 0.0007(4) -0.0009(4)
O2 0.0198(6) 0.0176(6) 0.0176(5) -0.0011(5) -0.0028(5) -0.0008(5)
N1 0.0129(6) 0.0126(7) 0.0146(6) -0.0016(5) 0.0010(5) -0.0012(5)
N2 0.0175(6) 0.0177(7) 0.0127(6) 0.0000(5) -0.0011(5) -0.0023(5)
N3 0.0144(5) 0.0131(6) 0.0127(5) 0.0003(5) 0.0005(5) -0.0015(4)
N4 0.0174(6) 0.0136(6) 0.0181(6) -0.0024(5) 0.0011(5) 0.0030(5)
N5 0.0160(6) 0.0149(7) 0.0143(6) 0.0003(5) 0.0003(5) 0.0007(6)
N6 0.0203(7) 0.0224(8) 0.0159(6) 0.0001(6) 0.0068(5) -0.0023(6)
N7 0.0164(7) 0.0173(7) 0.0207(7) 0.0011(6) -0.0002(6) -0.0011(5)
C1 0.0285(9) 0.0197(9) 0.0261(8) -0.0024(7) -0.0004(7) 0.0023(7)
C2 0.0222(8) 0.0167(8) 0.0150(7) 0.0001(6) 0.0059(6) -0.0002(6)
C3 0.0216(8) 0.0171(8) 0.0183(7) -0.0025(6) 0.0016(6) -0.0048(6)
C4 0.0205(8) 0.0211(8) 0.0144(7) -0.0020(6) 0.0011(6) -0.0047(6)
C5 0.0298(9) 0.0225(9) 0.0211(8) -0.0036(7) -0.0063(7) -0.0016(7)
C6 0.0129(7) 0.0153(8) 0.0143(7) -0.0036(6) 0.0016(6) -0.0003(6)
C7 0.0131(7) 0.0152(8) 0.0144(7) 0.0004(6) 0.0027(6) -0.0009(6)
C8 0.0157(7) 0.0160(8) 0.0166(7) -0.0013(6) 0.0009(6) -0.0029(6)
C9 0.0179(7) 0.0128(7) 0.0133(6) 0.0002(5) -0.0001(5) 0.0002(6)
C10 0.0145(6) 0.0130(7) 0.0139(8) 0.0008(5) -0.0012(5) -0.0024(6)
C11 0.0172(7) 0.0136(7) 0.0174(7) 0.0000(6) -0.0019(6) -0.0016(6)
C12 0.0166(8) 0.0190(8) 0.0140(7) 0.0030(6) 0.0007(6) 0.0003(6)
C13 0.0134(7) 0.0151(8) 0.0157(7) 0.0032(6) -0.0013(6) -0.0021(6)
C14 0.0178(8) 0.0193(9) 0.0173(7) 0.0006(6) 0.0013(6) -0.0028(6)
C15 0.0148(8) 0.0164(8) 0.0162(7) 0.0020(6) 0.0009(6) 0.0023(6)
C16 0.0263(9) 0.0223(9) 0.0188(8) -0.0034(6) 0.0027(7) -0.0051(7)
C17 0.0359(10) 0.0330(10) 0.0145(7) 0.0014(7) 0.0055(7) -0.0046(8)
C18 0.0284(9) 0.0240(10) 0.0265(8) 0.0079(7) 0.0044(7) -0.0034(8)
C19 0.0246(9) 0.0174(8) 0.0254(8) 0.0022(7) -0.0016(7) -0.0026(7)
C20 0.0203(8) 0.0169(8) 0.0161(7) 0.0016(6) -0.0009(6) -0.0007(6)
C21 0.0130(7) 0.0130(7) 0.0227(8) 0.0023(6) -0.0013(5) 0.0027(6)
C22 0.0208(8) 0.0199(8) 0.0259(8) 0.0010(7) 0.0031(7) -0.0007(7)
C23 0.0196(8) 0.0277(10) 0.0423(10) 0.0006(8) 0.0109(8) -0.0023(7)
C24 0.0166(8) 0.0225(9) 0.0535(12) 0.0017(8) 0.0005(7) -0.0034(7)
C25 0.0200(9) 0.0269(10) 0.0421(10) -0.0086(8) -0.0082(8) 0.0004(7)
C26 0.0187(8) 0.0221(9) 0.0274(8) -0.0039(7) -0.0012(7) 0.0021(7)
C27 0.0261(8) 0.0203(9) 0.0128(7) 0.0000(6) 0.0071(6) -0.0031(7)
C28 0.0361(10) 0.0241(9) 0.0180(8) 0.0038(7) 0.0006(7) -0.0051(8)
C29 0.0424(11) 0.0381(12) 0.0165(8) -0.0004(7) 0.0000(8) -0.0170(9)
C30 0.0567(14) 0.0282(11) 0.0265(9) -0.0140(8) 0.0197(9) -0.0143(10)
C31 0.0422(12) 0.0270(11) 0.0460(12) -0.0139(9) 0.0161(10) 0.0013(9)
C32 0.0279(9) 0.0261(10) 0.0334(10) -0.0077(8) 0.0090(8) 0.0009(7)
C33 0.0215(8) 0.0177(8) 0.0235(8) -0.0027(6) 0.0016(7) -0.0015(7)
C34 0.0534(14) 0.0421(13) 0.0354(11) -0.0044(10) 0.0226(10) -0.0162(11)
S1 0.01845(18) 0.0200(2) 0.02052(18) -0.00235(16) -0.00294(15) 0.00453(15)
F7 0.0728(9) 0.0233(6) 0.0308(6) 0.0012(5) -0.0063(6) -0.0094(6)
F8 0.0312(6) 0.0391(6) 0.0252(5) -0.0037(4) 0.0075(4) -0.0037(5)
F9 0.0253(5) 0.0520(7) 0.0268(5) 0.0023(5) -0.0072(4) 0.0088(5)
O3 0.0248(6) 0.0194(6) 0.0295(6) -0.0030(5) 0.0048(5) 0.0027(5)
O4 0.0288(7) 0.0248(6) 0.0191(6) -0.0035(5) -0.0043(5) 0.0100(5)
O5 0.0219(6) 0.0372(8) 0.0386(7) -0.0028(6) -0.0086(5) 0.0023(5)
C35 0.0271(9) 0.0249(9) 0.0218(8) -0.0026(7) -0.0010(7) -0.0017(7)
N8 0.0449(12) 0.0953(19) 0.0464(12) -0.0016(12) 0.0076(10) -0.0085(12)
C36 0.0262(10) 0.0666(16) 0.0320(10) 0.0166(11) -0.0042(9) -0.0094(10)
C37 0.0306(11) 0.0545(14) 0.0349(10) 0.0109(9) -0.0051(8) -0.0080(10)
N9 0.0250(8) 0.0377(9) 0.0251(8) 0.0057(7) 0.0008(6) 0.0007(7)
C38 0.0203(8) 0.0343(10) 0.0187(8) 0.0005(7) -0.0006(6) -0.0019(7)
C39 0.0367(11) 0.0385(11) 0.0275(9) 0.0117(8) -0.0049(8) -0.0022(9)

loop_
_atom_type_symbol
_atom_type_description
_atom_type_scat_dispersion_real
_atom_type_scat_dispersion_imag
_atom_type_scat_source
C C 0.0033 0.0016 'International Tables Vol C Tables 4.2.6.8 and 6.1.1.4'
H H 0.0000 0.0000 'International Tables Vol C Tables 4.2.6.8 and 6.1.1.4'
F F 0.0171 0.0103 'International Tables Vol C Tables 4.2.6.8 and 6.1.1.4'
Fe Fe 0.3463 0.8444 'International Tables Vol C Tables 4.2.6.8 and 6.1.1.4'
N N 0.0061 0.0033 'International Tables Vol C Tables 4.2.6.8 and 6.1.1.4'
O O 0.0106 0.0060 'International Tables Vol C Tables 4.2.6.8 and 6.1.1.4'
P P 0.1023 0.0942 'International Tables Vol C Tables 4.2.6.8 and 6.1.1.4'
S S 0.1246 0.1234 'International Tables Vol C Tables 4.2.6.8 and 6.1.1.4'

loop_
_geom_angle_atom_site_label_1
_geom_angle_atom_site_label_2
_geom_angle_atom_site_label_3
_geom_angle
O1 Fe1 O2 83.89(4)
O1 Fe1 N1 93.67(4)
O1 Fe1 N3 178.87(4)
O1 Fe1 N5 89.97(4)
O1 Fe1 N7 92.41(5)
O2 Fe1 N1 175.81(5)
O2 Fe1 N3 96.03(5)
O2 Fe1 N5 92.45(5)
O2 Fe1 N7 88.38(4)
N3 Fe1 N1 86.48(5)
N3 Fe1 N5 88.90(5)
N3 Fe1 N7 88.72(5)
N5 Fe1 N1 90.95(4)
N7 Fe1 N1 88.32(5)
N7 Fe1 N5 177.55(5)
C10 P1 C7 97.77(7)
C13 P1 C7 99.95(6)
C13 P1 C10 101.41(7)
C2 O1 Fe1 129.08(10)
C4 O2 Fe1 128.71(10)
C6 N1 Fe1 137.12(11)
C6 N1 C7 105.89(13)
C7 N1 Fe1 116.63(10)
C6 N2 H2 125.7
C6 N2 C8 108.53(13)
C8 N2 H2 125.7
C9 N3 Fe1 133.29(10)
C9 N3 C10 106.13(12)
C10 N3 Fe1 118.05(9)
C9 N4 H4 125.7
C9 N4 C11 108.51(13)
C11 N4 H4 125.7
C12 N5 Fe1 135.37(11)
C12 N5 C13 105.74(13)
C13 N5 Fe1 118.89(10)
C12 N6 H6 125.6
C14 N6 H6 125.6
C14 N6 C12 108.77(13)
C33 N7 Fe1 174.93(13)
F1 C1 C2 109.79(14)
F2 C1 F1 106.53(14)
F2 C1 F3 107.88(14)
F2 C1 C2 111.74(14)
F3 C1 F1 106.40(14)
F3 C1 C2 114.10(14)
O1 C2 C1 114.10(14)
O1 C2 C3 128.23(15)
C3 C2 C1 117.63(15)
C2 C3 H3 119.5
C4 C3 C2 120.90(15)
C4 C3 H3 119.5
O2 C4 C3 128.00(15)
O2 C4 C5 114.11(14)
C3 C4 C5 117.88(14)
F4 C5 C4 111.13(14)
F5 C5 F4 106.77(14)
F5 C5 F6 106.75(14)
F5 C5 C4 111.48(13)
F6 C5 F4 107.25(13)
F6 C5 C4 113.12(14)
N1 C6 N2 110.11(14)
N1 C6 C15 129.56(14)
N2 C6 C15 120.08(14)
N1 C7 P1 125.64(11)
C8 C7 P1 124.96(13)
C8 C7 N1 109.12(14)
N2 C8 C7 106.31(14)
N2 C8 H8 126.8
C7 C8 H8 126.8
N3 C9 N4 110.17(13)
N3 C9 C21 129.27(13)
N4 C9 C21 120.56(13)
N3 C10 P1 126.45(11)
C11 C10 P1 124.56(11)
C11 C10 N3 108.57(12)
N4 C11 C10 106.62(13)
N4 C11 H11 126.7
C10 C11 H11 126.7
N5 C12 N6 109.84(14)
N5 C12 C27 128.54(15)
N6 C12 C27 121.61(14)
N5 C13 P1 125.06(11)
C14 C13 P1 125.55(12)
C14 C13 N5 109.35(14)
N6 C14 C13 106.29(14)
N6 C14 H14 126.9
C13 C14 H14 126.9
C16 C15 C6 118.41(15)
C20 C15 C6 122.61(14)
C20 C15 C16 118.96(15)
C15 C16 H16 119.8
C17 C16 C15 120.49(16)
C17 C16 H16 119.8
C16 C17 H17 119.9
C18 C17 C16 120.14(15)
C18 C17 H17 119.9
C17 C18 H18 120.2
C17 C18 C19 119.61(16)
C19 C18 H18 120.2
C18 C19 H19 119.7
C20 C19 C18 120.54(16)
C20 C19 H19 119.7
C15 C20 H20 119.9
C19 C20 C15 120.26(14)
C19 C20 H20 119.9
C22 C21 C9 119.03(14)
C26 C21 C9 120.81(13)
C26 C21 C22 120.02(14)
C21 C22 H22 120.2
C23 C22 C21 119.63(16)
C23 C22 H22 120.2
C22 C23 H23 119.8
C24 C23 C22 120.30(17)
C24 C23 H23 119.8
C23 C24 H24 120.0
C25 C24 C23 119.96(16)
C25 C24 H24 120.0
C24 C25 H25 119.7
C24 C25 C26 120.52(17)
C26 C25 H25 119.7
C21 C26 C25 119.56(16)
C21 C26 H26 120.2
C25 C26 H26 120.2
C28 C27 C12 120.54(16)
C28 C27 C32 119.26(17)
C32 C27 C12 120.14(16)
C27 C28 H28 119.9
C27 C28 C29 120.17(18)
C29 C28 H28 119.9
C28 C29 H29 119.8
C30 C29 C28 120.48(19)
C30 C29 H29 119.8
C29 C30 H30 119.8
C29 C30 C31 120.36(18)
C31 C30 H30 119.8
C30 C31 H31 120.2
C30 C31 C32 119.67(19)
C32 C31 H31 120.2
C27 C32 C31 120.06(18)
C27 C32 H32 120.0
C31 C32 H32 120.0
N7 C33 C34 178.95(19)
C33 C34 H34A 109.5
C33 C34 H34B 109.5
C33 C34 H34C 109.5
H34A C34 H34B 109.5
H34A C34 H34C 109.5
H34B C34 H34C 109.5
O3 S1 O4 113.55(7)
O3 S1 C35 102.43(7)
O4 S1 C35 104.06(7)
O5 S1 O3 115.23(7)
O5 S1 O4 115.45(7)
O5 S1 C35 103.92(8)
F7 C35 S1 111.40(11)
F7 C35 F8 108.23(14)
F7 C35 F9 107.98(15)
F8 C35 S1 110.18(12)
F9 C35 S1 111.48(12)
F9 C35 F8 107.43(13)
N8 C36 C37 179.1(3)
C36 C37 H37A 109.5
C36 C37 H37B 109.5
C36 C37 H37C 109.5
H37A C37 H37B 109.5
H37A C37 H37C 109.5
H37B C37 H37C 109.5
N9 C38 C39 178.65(19)
C38 C39 H39A 109.5
C38 C39 H39B 109.5
C38 C39 H39C 109.5
H39A C39 H39B 109.5
H39A C39 H39C 109.5
H39B C39 H39C 109.5

loop_
_geom_bond_atom_site_label_1
_geom_bond_atom_site_label_2
_geom_bond_distance
Fe1 O1 2.0792(10)
Fe1 O2 2.0918(11)
Fe1 N1 2.2639(13)
Fe1 N3 2.1705(11)
Fe1 N5 2.2123(13)
Fe1 N7 2.1854(14)
P1 C7 1.8100(16)
P1 C10 1.8073(14)
P1 C13 1.8071(16)
F1 C1 1.346(2)
F2 C1 1.330(2)
F3 C1 1.331(2)
F4 C5 1.337(2)
F5 C5 1.334(2)
F6 C5 1.334(2)
O1 C2 1.2589(19)
O2 C4 1.2623(19)
N1 C6 1.333(2)
N1 C7 1.397(2)
N2 H2 0.8800
N2 C6 1.357(2)
N2 C8 1.364(2)
N3 C9 1.3328(18)
N3 C10 1.3993(18)
N4 H4 0.8800
N4 C9 1.3559(19)
N4 C11 1.362(2)
N5 C12 1.332(2)
N5 C13 1.397(2)
N6 H6 0.8800
N6 C12 1.367(2)
N6 C14 1.354(2)
N7 C33 1.133(2)
C1 C2 1.532(2)
C2 C3 1.390(2)
C3 H3 0.9500
C3 C4 1.383(2)
C4 C5 1.537(2)
C6 C15 1.475(2)
C7 C8 1.365(2)
C8 H8 0.9500
C9 C21 1.480(2)
C10 C11 1.370(2)
C11 H11 0.9500
C12 C27 1.480(2)
C13 C14 1.366(2)
C14 H14 0.9500
C15 C16 1.399(2)
C15 C20 1.392(2)
C16 H16 0.9500
C16 C17 1.388(2)
C17 H17 0.9500
C17 C18 1.386(3)
C18 H18 0.9500
C18 C19 1.388(2)
C19 H19 0.9500
C19 C20 1.387(2)
C20 H20 0.9500
C21 C22 1.395(2)
C21 C26 1.386(2)
C22 H22 0.9500
C22 C23 1.391(2)
C23 H23 0.9500
C23 C24 1.381(3)
C24 H24 0.9500
C24 C25 1.379(3)
C25 H25 0.9500
C25 C26 1.394(2)
C26 H26 0.9500
C27 C28 1.387(3)
C27 C32 1.392(3)
C28 H28 0.9500
C28 C29 1.393(3)
C29 H29 0.9500
C29 C30 1.364(3)
C30 H30 0.9500
C30 C31 1.385(3)
C31 H31 0.9500
C31 C32 1.399(3)
C32 H32 0.9500
C33 C34 1.458(3)
C34 H34A 0.9800
C34 H34B 0.9800
C34 H34C 0.9800
S1 O3 1.4488(12)
S1 O4 1.4508(12)
S1 O5 1.4329(12)
S1 C35 1.8191(18)
F7 C35 1.327(2)
F8 C35 1.3354(19)
F9 C35 1.3313(19)
N8 C36 1.138(3)
C36 C37 1.453(3)
C37 H37A 0.9800
C37 H37B 0.9800
C37 H37C 0.9800
N9 C38 1.134(2)
C38 C39 1.462(3)
C39 H39A 0.9800
C39 H39B 0.9800
C39 H39C 0.9800

loop_
_geom_hbond_atom_site_label_D
_geom_hbond_atom_site_label_H
_geom_hbond_atom_site_label_A
_geom_hbond_distance_DH
_geom_hbond_distance_HA
_geom_hbond_distance_DA
_geom_hbond_angle_DHA
_geom_hbond_site_symmetry_A
N2 H2 N9 0.88 2.14 3.008(2) 170.8 3_654
N4 H4 O3 0.88 1.90 2.7826(17) 178.5 .
N6 H6 O4 0.88 2.05 2.8950(17) 161.9 3_655

loop_
_geom_torsion_atom_site_label_1
_geom_torsion_atom_site_label_2
_geom_torsion_atom_site_label_3
_geom_torsion_atom_site_label_4
_geom_torsion
Fe1 O1 C2 C1 172.02(10)
Fe1 O1 C2 C3 -5.4(2)
Fe1 O2 C4 C3 9.6(2)
Fe1 O2 C4 C5 -169.42(10)
Fe1 N1 C6 N2 -170.17(11)
Fe1 N1 C6 C15 15.7(3)
Fe1 N1 C7 P1 -13.74(17)
Fe1 N1 C7 C8 172.16(10)
Fe1 N3 C9 N4 -160.04(11)
Fe1 N3 C9 C21 21.0(2)
Fe1 N3 C10 P1 -9.13(16)
Fe1 N3 C10 C11 163.67(10)
Fe1 N5 C12 N6 178.39(11)
Fe1 N5 C12 C27 -1.7(3)
Fe1 N5 C13 P1 -1.10(17)
Fe1 N5 C13 C14 -178.79(10)
Fe1 N7 C33 C34 -14(13)
P1 C7 C8 N2 -173.02(11)
P1 C10 C11 N4 173.21(10)
P1 C13 C14 N6 -177.83(11)
F1 C1 C2 O1 -74.24(18)
F1 C1 C2 C3 103.51(16)
F2 C1 C2 O1 43.73(19)
F2 C1 C2 C3 -138.52(15)
F3 C1 C2 O1 166.45(14)
F3 C1 C2 C3 -15.8(2)
O1 Fe1 O2 C4 -11.53(13)
O1 Fe1 N1 C6 47.21(15)
O1 Fe1 N1 C7 -124.74(11)
O1 Fe1 N3 C9 -146(2)
O1 Fe1 N3 C10 55(2)
O1 Fe1 N5 C12 -43.18(15)
O1 Fe1 N5 C13 136.09(11)
O1 Fe1 N7 C33 -94.1(16)
O1 C2 C3 C4 -1.9(3)
O2 Fe1 O1 C2 9.58(12)
O2 Fe1 N1 C6 -7.1(7)
O2 Fe1 N1 C7 -179(100)
O2 Fe1 N3 C9 -59.69(14)
O2 Fe1 N3 C10 141.18(10)
O2 Fe1 N5 C12 40.70(15)
O2 Fe1 N5 C13 -140.02(11)
O2 Fe1 N7 C33 -178(100)
O2 C4 C5 F4 -40.88(19)
O2 C4 C5 F5 78.11(17)
O2 C4 C5 F6 -161.58(14)
N1 Fe1 O1 C2 -167.00(12)
N1 Fe1 O2 C4 43.0(7)
N1 Fe1 N3 C9 116.94(14)
N1 Fe1 N3 C10 -42.19(10)
N1 Fe1 N5 C12 -136.85(16)
N1 Fe1 N5 C13 42.43(11)
N1 Fe1 N7 C33 -0.5(15)
N1 C6 C15 C16 135.57(17)
N1 C6 C15 C20 -42.9(2)
N1 C7 C8 N2 1.13(17)
N2 C6 C15 C16 -38.1(2)
N2 C6 C15 C20 143.49(16)
N3 Fe1 O1 C2 96(2)
N3 Fe1 O2 C4 169.61(13)
N3 Fe1 N1 C6 -133.92(15)
N3 Fe1 N1 C7 54.13(11)
N3 Fe1 N5 C12 136.69(15)
N3 Fe1 N5 C13 -44.03(11)
N3 Fe1 N7 C33 86.0(16)
N3 C9 C21 C22 -135.51(17)
N3 C9 C21 C26 48.8(2)
N3 C10 C11 N4 0.25(16)
N4 C9 C21 C22 45.6(2)
N4 C9 C21 C26 -130.08(16)
N5 Fe1 O1 C2 102.05(12)
N5 Fe1 O2 C4 -101.23(13)
N5 Fe1 N1 C6 137.24(16)
N5 Fe1 N1 C7 -34.71(10)
N5 Fe1 N3 C9 -152.04(14)
N5 Fe1 N3 C10 48.83(11)
N5 Fe1 N7 C33 72(2)
N5 C12 C27 C28 -81.8(2)
N5 C12 C27 C32 101.2(2)
N5 C13 C14 N6 -0.15(17)
N6 C12 C27 C28 98.16(19)
N6 C12 C27 C32 -78.8(2)
N7 Fe1 O1 C2 -78.53(13)
N7 Fe1 O2 C4 81.07(13)
N7 Fe1 N1 C6 -45.10(15)
N7 Fe1 N1 C7 142.95(11)
N7 Fe1 N3 C9 28.54(14)
N7 Fe1 N3 C10 -130.59(11)
N7 Fe1 N5 C12 150.4(11)
N7 Fe1 N5 C13 -30.3(12)
C1 C2 C3 C4 -179.32(14)
C2 C3 C4 O2 -0.3(3)
C2 C3 C4 C5 178.65(14)
C3 C4 C5 F4 140.00(15)
C3 C4 C5 F5 -101.02(17)
C3 C4 C5 F6 19.3(2)
C6 N1 C7 P1 171.95(11)
C6 N1 C7 C8 -2.16(17)
C6 N2 C8 C7 0.31(17)
C6 C15 C16 C17 -178.89(16)
C6 C15 C20 C19 177.95(15)
C7 P1 C10 N3 58.40(13)
C7 P1 C10 C11 -113.30(14)
C7 P1 C13 N5 -51.28(13)
C7 P1 C13 C14 126.04(15)
C7 N1 C6 N2 2.36(17)
C7 N1 C6 C15 -171.80(15)
C8 N2 C6 N1 -1.72(17)
C8 N2 C6 C15 173.07(14)
C9 N3 C10 P1 -173.47(11)
C9 N3 C10 C11 -0.68(16)
C9 N4 C11 C10 0.27(16)
C9 C21 C22 C23 -176.42(15)
C9 C21 C26 C25 175.78(16)
C10 P1 C7 N1 -42.60(14)
C10 P1 C7 C8 130.60(14)
C10 P1 C13 N5 48.83(14)
C10 P1 C13 C14 -133.85(14)
C10 N3 C9 N4 0.85(16)
C10 N3 C9 C21 -178.14(14)
C11 N4 C9 N3 -0.72(16)
C11 N4 C9 C21 178.38(13)
C12 N5 C13 P1 178.38(12)
C12 N5 C13 C14 0.68(17)
C12 N6 C14 C13 -0.44(18)
C12 C27 C28 C29 -177.57(15)
C12 C27 C32 C31 177.78(16)
C13 P1 C7 N1 60.50(14)
C13 P1 C7 C8 -126.30(15)
C13 P1 C10 N3 -43.46(14)
C13 P1 C10 C11 144.84(13)
C13 N5 C12 N6 -0.96(18)
C13 N5 C12 C27 178.97(16)
C14 N6 C12 N5 0.90(19)
C14 N6 C12 C27 -179.03(15)
C15 C16 C17 C18 0.9(3)
C16 C15 C20 C19 -0.5(2)
C16 C17 C18 C19 -0.5(3)
C17 C18 C19 C20 -0.4(3)
C18 C19 C20 C15 0.9(2)
C20 C15 C16 C17 -0.4(2)
C21 C22 C23 C24 0.6(3)
C22 C21 C26 C25 0.2(2)
C22 C23 C24 C25 0.1(3)
C23 C24 C25 C26 -0.7(3)
C24 C25 C26 C21 0.6(3)
C26 C21 C22 C23 -0.7(2)
C27 C28 C29 C30 0.1(3)
C28 C27 C32 C31 0.7(3)
C28 C29 C30 C31 0.1(3)
C29 C30 C31 C32 0.1(3)
C30 C31 C32 C27 -0.5(3)
C32 C27 C28 C29 -0.5(3)
O3 S1 C35 F7 -179.46(12)
O3 S1 C35 F8 60.41(13)
O3 S1 C35 F9 -58.76(13)
O4 S1 C35 F7 -60.97(14)
O4 S1 C35 F8 178.90(11)
O4 S1 C35 F9 59.72(13)
O5 S1 C35 F7 60.25(14)
O5 S1 C35 F8 -59.87(13)
O5 S1 C35 F9 -179.05(12)
